data_4135247
loop_
_publ_author_name
'Smith, Jacob A.'
'Schouten, Anna'
'Wilde, Justin H.'
'Westendorff, Karl S.'
'Dickie, Diane A.'
'Ess, Daniel H.'
'Harman, W. Dean'

_publ_section_title
;
 Experiments and Direct Dynamics Simulations that Probe
 \h2-Arene/Aryl-Hydride Equilibria of Tungsten Benzene Complexes.
;
_journal_name_full 'Journal of the American Chemical Society'
_journal_paper_doi 10.1021/jacs.0c08032
_journal_year 2020
_chemical_formula_sum 'C69 H110 B2 F6 N14 O7 P2 W2'
_chemical_formula_weight 1812.96
_space_group_crystal_system triclinic
_space_group_IT_number 2
_space_group_name_Hall '-P 1'
_space_group_name_H-M_alt 'P -1'
_atom_sites_solution_hydrogens mixed
_atom_sites_solution_primary dual
_cell_angle_alpha 97.443(4)
_cell_angle_beta 93.751(4)
_cell_angle_gamma 97.774(4)
_cell_formula_units_Z 2
_cell_length_a 13.1384(15)
_cell_length_b 14.6742(17)
_cell_length_c 21.777(3)
_cell_measurement_reflns_used 9207
_cell_measurement_temperature 100.(2)
_cell_measurement_theta_max 22.1260
_cell_measurement_theta_min 2.2002
_cell_volume 4110.1(9)
_computing_cell_refinement 'SAINT V8.38A (Bruker AXS Inc., 2017)'
_computing_data_collection 'Bruker Instrument Service v2017.5.0.0'
_computing_data_reduction 'SAINT V8.38A (Bruker AXS Inc., 2017)'
_computing_structure_refinement 'SHELXL-2018/3 (Sheldrick, 2018)'
_computing_structure_solution 'SHELXT 2014/5 (Sheldrick, 2014)'
_diffrn_ambient_temperature 100.(2)
_diffrn_detector_area_resol_mean 8.3333
_diffrn_measured_fraction_theta_full 0.996
_diffrn_measured_fraction_theta_max 0.996
_diffrn_measurement_device_type 'Bruker Kappa APEXII Duo'
_diffrn_measurement_method '\f and \w scans'
_diffrn_radiation_monochromator graphite
_diffrn_radiation_type 'Mo K\a'
_diffrn_radiation_wavelength 0.71073
_diffrn_reflns_av_R_equivalents 0.1012
_diffrn_reflns_av_unetI/netI 0.1181
_diffrn_reflns_limit_h_max 14
_diffrn_reflns_limit_h_min -16
_diffrn_reflns_limit_k_max 17
_diffrn_reflns_limit_k_min -17
_diffrn_reflns_limit_l_max 26
_diffrn_reflns_limit_l_min -26
_diffrn_reflns_number 60372
_diffrn_reflns_theta_full 25.73
_diffrn_reflns_theta_max 25.73
_diffrn_reflns_theta_min 1.41
_diffrn_source 'fine-focus sealed tube'
_exptl_absorpt_coefficient_mu 2.905
_exptl_absorpt_correction_T_max 0.89
_exptl_absorpt_correction_T_min 0.78
_exptl_absorpt_correction_type multi-scan
_exptl_absorpt_process_details
;
SADABS-2016/2 - Bruker AXS area detector scaling and absorption correction
;
_exptl_crystal_colour yellow
_exptl_crystal_density_diffrn 1.465
_exptl_crystal_density_method 'not measured'
_exptl_crystal_description plate
_exptl_crystal_F_000 1840
_exptl_crystal_size_max 0.103
_exptl_crystal_size_mid 0.066
_exptl_crystal_size_min 0.041
_refine_diff_density_max 1.715
_refine_diff_density_min -1.315
_refine_ls_extinction_method none
_refine_ls_goodness_of_fit_ref 0.990
_refine_ls_hydrogen_treatment mixed
_refine_ls_matrix_type full
_refine_ls_number_parameters 984
_refine_ls_number_reflns 15595
_refine_ls_number_restraints 21
_refine_ls_restrained_S_all 0.994
_refine_ls_R_factor_all 0.1082
_refine_ls_R_factor_gt 0.0489
_refine_ls_shift/su_max 0.001
_refine_ls_shift/su_mean 0.000
_refine_ls_structure_factor_coef Fsqd
_refine_ls_weighting_details 'w=1/[\s^2^(Fo^2^)+(0.0363P)^2^] where P=(Fo^2^+2Fc^2^)/3'
_refine_ls_weighting_scheme calc
_refine_ls_wR_factor_gt 0.0858
_refine_ls_wR_factor_ref 0.1016
_reflns_number_gt 9468
_reflns_number_total 15595
_reflns_threshold_expression 'I > 2\s(I)'
_cod_data_source_file ja0c08032_si_003.cif
_cod_data_source_block Compound11
_cod_depositor_comments
;
The following automatic conversions were performed:

data item '_exptl_absorpt_correction_type' value 'Multi-Scan' was
changed to 'multi-scan' in accordance with the
/home/data/users/saulius/crontab/automatic-downloads/rss-feeds/ACS/lib/dictionaries/cif_core.dic
dictionary named 'cif_core.dic' version 2.4.2 last updated on
2011-04-26.

Automatic conversion script
Id: cif_fix_values 7556 2019-12-06 15:28:31Z antanas 
;
_cod_original_cell_volume 4110.1(8)
_cod_database_code 4135247

loop_
_space_group_symop_operation_xyz
'x, y, z'
'-x, -y, -z'

loop_
_atom_site_type_symbol
_atom_site_label
_atom_site_fract_x
_atom_site_fract_y
_atom_site_fract_z
_atom_site_U_iso_or_equiv
_atom_site_adp_type
_atom_site_calc_flag
_atom_site_refinement_flags_adp
_atom_site_refinement_flags_occupancy
_atom_site_refinement_flags_posn
_atom_site_occupancy
_atom_site_disorder_assembly
_atom_site_disorder_group
W W1 0.89010(2) 0.87305(2) 0.81089(2) 0.02123(9) Uani d . . . 1.0 . .
W W2 0.29371(2) 0.19735(2) 0.66672(2) 0.02438(9) Uani d . . . 1.0 . .
P P1 0.90645(14) 0.70139(13) 0.80316(8) 0.0248(4) Uani d . . . 1.0 . .
P P2 0.18071(16) 0.32442(14) 0.67748(9) 0.0310(5) Uani d . . . 1.0 . .
F F1 0.5207(4) 0.6339(4) 0.7369(2) 0.0664(16) Uani d . . . 1.0 . .
F F2 0.5250(3) 0.7343(3) 0.6733(2) 0.0495(13) Uani d . . . 1.0 . .
F F3 0.4253(3) 0.7428(4) 0.7462(2) 0.0751(18) Uani d . . . 1.0 . .
F F4 0.5010(5) 0.5172(4) 0.8345(2) 0.085(2) Uani d . . . 1.0 . .
F F5 0.6460(5) 0.4625(5) 0.8356(3) 0.114(3) Uani d . . . 1.0 . .
F F6 0.5273(4) 0.4059(4) 0.8874(2) 0.0822(19) Uani d . . . 1.0 . .
O O1 0.8017(4) 0.8465(3) 0.6781(2) 0.0310(13) Uani d . . . 1.0 . .
O O2 0.6475(4) 1.0655(4) 0.9733(2) 0.0414(14) Uani d . . . 1.0 . .
O O3 0.6634(4) 1.1373(4) 0.8893(2) 0.0388(13) Uani d . . . 1.0 . .
O O4 0.2866(4) 0.1798(3) 0.8016(2) 0.0356(13) Uani d . . . 1.0 . .
O O7 0.2453(4) 0.2630(4) 0.9878(2) 0.0475(15) Uani d . . . 1.0 . .
N N1 0.9775(4) 0.8950(4) 0.9062(2) 0.0247(14) Uani d . . . 1.0 . .
N N2 1.0755(4) 0.9421(4) 0.9144(2) 0.0231(14) Uani d . . . 1.0 . .
N N3 1.0436(4) 0.8852(4) 0.7743(3) 0.0249(14) Uani d . . . 1.0 . .
N N4 1.1292(4) 0.9401(4) 0.8049(2) 0.0221(14) Uani d . . . 1.0 . .
N N5 0.9413(4) 1.0262(4) 0.8240(2) 0.0227(14) Uani d . . . 1.0 . .
N N6 1.0385(4) 1.0651(4) 0.8506(2) 0.0207(14) Uani d . . . 1.0 . .
N N7 0.8352(4) 0.8577(4) 0.7336(3) 0.0219(13) Uani d . . . 1.0 . .
N N8 0.2824(4) 0.2021(4) 0.5627(2) 0.0301(15) Uani d . . . 1.0 . .
N N9 0.2331(5) 0.1268(4) 0.5230(3) 0.0334(16) Uani d . . . 1.0 . .
N N10 0.1434(4) 0.1064(4) 0.6482(2) 0.0226(14) Uani d . . . 1.0 . .
N N11 0.1150(4) 0.0498(4) 0.5935(2) 0.0258(14) Uani d . . . 1.0 . .
N N12 0.3343(5) 0.0564(4) 0.6362(3) 0.0319(16) Uani d . . . 1.0 . .
N N13 0.2872(5) 0.0037(4) 0.5818(3) 0.0329(16) Uani d . . . 1.0 . .
N N14 0.2933(4) 0.1889(4) 0.7465(3) 0.0256(14) Uani d . . . 1.0 . .
C C1 0.9621(5) 0.8607(5) 0.9602(3) 0.0249(17) Uani d . . . 1.0 . .
H H1 0.900626 0.82388 0.968334 0.03 Uiso calc U . R 1.0 . .
C C2 1.0482(5) 0.8867(5) 1.0015(3) 0.0268(17) Uani d . . . 1.0 . .
H H2A 1.057043 0.872331 1.042655 0.032 Uiso calc U . R 1.0 . .
C C3 1.1177(5) 0.9372(5) 0.9711(3) 0.0239(17) Uani d . . . 1.0 . .
H H3 1.18524 0.964641 0.987521 0.029 Uiso calc U . R 1.0 . .
C C4 1.0715(5) 0.8555(5) 0.7178(3) 0.0270(18) Uani d . . . 1.0 . .
H H4 1.027161 0.816003 0.68618 0.032 Uiso calc U . R 1.0 . .
C C5 1.1720(5) 0.8895(5) 0.7114(3) 0.0321(19) Uani d . . . 1.0 . .
H H5 1.209638 0.878181 0.676056 0.039 Uiso calc U . R 1.0 . .
C C6 1.2071(5) 0.9438(5) 0.7675(3) 0.0295(18) Uani d . . . 1.0 . .
H H6 1.274152 0.977814 0.777874 0.035 Uiso calc U . R 1.0 . .
C C7 0.8950(6) 1.0981(5) 0.8122(3) 0.0288(18) Uani d . . . 1.0 . .
H H7 0.826633 1.092773 0.793662 0.035 Uiso calc U . R 1.0 . .
C C8 0.9590(5) 1.1815(5) 0.8305(3) 0.0300(18) Uani d . . . 1.0 . .
H H8 0.943732 1.242236 0.827384 0.036 Uiso calc U . R 1.0 . .
C C9 1.0490(6) 1.1572(5) 0.8541(3) 0.0267(18) Uani d . . . 1.0 . .
H H9 1.1091 1.19909 0.870282 0.032 Uiso calc U . R 1.0 . .
C C10 0.7475(5) 0.8168(5) 0.8543(3) 0.0254(18) Uani d . . . 1.0 . .
H H10 0.769(5) 0.799(5) 0.892(3) 0.031 Uiso d U . . 1.0 . .
C C11 0.7546(5) 0.9170(5) 0.8548(3) 0.0223(16) Uani d . . . 1.0 . .
H H11 0.774467 0.951006 0.897613 0.027 Uiso calc U . R 1.0 . .
C C12 0.6647(5) 0.9552(5) 0.8229(3) 0.0239(17) Uani d . . . 1.0 . .
H H12 0.693415 1.014404 0.808144 0.029 Uiso calc U . R 1.0 . .
C C13 0.6148(5) 0.8873(5) 0.7656(3) 0.0304(19) Uani d . . . 1.0 . .
H H13A 0.545899 0.903423 0.75435 0.036 Uiso calc U . R 1.0 . .
H H13B 0.657209 0.896141 0.730338 0.036 Uiso calc U . R 1.0 . .
C C14 0.6030(5) 0.7871(5) 0.7743(3) 0.0265(17) Uani d . . . 1.0 . .
C C15 0.6655(5) 0.7568(5) 0.8149(3) 0.0256(18) Uani d . . . 1.0 . .
H H15 0.655849 0.6924 0.818419 0.031 Uiso calc U . R 1.0 . .
C C16 0.5210(6) 0.7247(7) 0.7344(4) 0.043(2) Uani d . . . 1.0 . .
C C17 0.5840(6) 0.9791(6) 0.8718(3) 0.033(2) Uani d . . . 1.0 . .
C C18 0.5457(6) 0.9004(5) 0.9077(3) 0.037(2) Uani d . . . 1.0 . .
H H18A 0.509878 0.84748 0.878576 0.056 Uiso calc U . R 1.0 . .
H H18B 0.498193 0.921765 0.937382 0.056 Uiso calc U . R 1.0 . .
H H18C 0.604566 0.881236 0.930158 0.056 Uiso calc U . R 1.0 . .
C C19 0.4891(5) 1.0106(6) 0.8394(3) 0.036(2) Uani d . . . 1.0 . .
H H19A 0.512162 1.057674 0.813267 0.053 Uiso calc U . R 1.0 . .
H H19B 0.447237 1.03702 0.870862 0.053 Uiso calc U . R 1.0 . .
H H19C 0.447674 0.957072 0.813474 0.053 Uiso calc U . R 1.0 . .
C C20 0.6348(5) 1.0620(6) 0.9179(4) 0.0320(19) Uani d . . . 1.0 . .
C C21 0.7074(6) 1.2206(6) 0.9300(4) 0.051(2) Uani d . . . 1.0 . .
H H21A 0.720489 1.271975 0.905569 0.076 Uiso calc U . R 1.0 . .
H H21B 0.772364 1.210808 0.951103 0.076 Uiso calc U . R 1.0 . .
H H21C 0.659184 1.23584 0.96094 0.076 Uiso calc U . R 1.0 . .
C C22 1.0378(5) 0.6723(5) 0.7950(3) 0.0273(18) Uani d . . . 1.0 . .
H H22A 1.033676 0.60381 0.787839 0.033 Uiso calc U . R 1.0 . .
H H22B 1.063748 0.696239 0.75759 0.033 Uiso calc U . R 1.0 . .
C C23 1.1150(5) 0.7102(5) 0.8499(3) 0.0280(18) Uani d . . . 1.0 . .
H H23A 1.112103 0.777295 0.861127 0.034 Uiso calc U . R 1.0 . .
H H23B 1.095172 0.678889 0.885938 0.034 Uiso calc U . R 1.0 . .
C C24 1.2232(5) 0.6971(5) 0.8378(4) 0.034(2) Uani d . . . 1.0 . .
H H24A 1.244343 0.731583 0.803482 0.041 Uiso calc U . R 1.0 . .
H H24B 1.225089 0.630392 0.824086 0.041 Uiso calc U . R 1.0 . .
C C25 1.3009(6) 0.7300(6) 0.8944(4) 0.049(2) Uani d . . . 1.0 . .
H H25A 1.369963 0.719875 0.883349 0.073 Uiso calc U . R 1.0 . .
H H25B 1.281834 0.694786 0.928307 0.073 Uiso calc U . R 1.0 . .
H H25C 1.300518 0.796269 0.907943 0.073 Uiso calc U . R 1.0 . .
C C26 0.8309(5) 0.6275(5) 0.7375(3) 0.0324(19) Uani d . . . 1.0 . .
H H26A 0.823855 0.562634 0.746435 0.039 Uiso calc U . R 1.0 . .
H H26B 0.760903 0.645334 0.734975 0.039 Uiso calc U . R 1.0 . .
C C27 0.8726(6) 0.6297(5) 0.6735(3) 0.0343(19) Uani d . . . 1.0 . .
H H27A 0.880319 0.694227 0.66388 0.041 Uiso calc U . R 1.0 . .
H H27B 0.941751 0.609903 0.674829 0.041 Uiso calc U . R 1.0 . .
C C28 0.8035(8) 0.5677(6) 0.6229(4) 0.066(3) Uani d . . . 1.0 . .
H H28A 0.735743 0.589976 0.620059 0.08 Uiso calc U . R 1.0 . .
H H28B 0.792291 0.504056 0.634021 0.08 Uiso calc U . R 1.0 . .
C C29 0.8465(9) 0.5643(8) 0.5598(4) 0.096(4) Uani d . . . 1.0 . .
H H29A 0.796883 0.525081 0.52851 0.143 Uiso calc U . R 1.0 . .
H H29B 0.911463 0.538421 0.561426 0.143 Uiso calc U . R 1.0 . .
H H29C 0.859099 0.627275 0.548726 0.143 Uiso calc U . R 1.0 . .
C C30 0.8678(5) 0.6428(5) 0.8693(3) 0.0257(17) Uani d . . . 1.0 . .
H H30A 0.896983 0.683971 0.907825 0.031 Uiso calc U . R 1.0 . .
H H30B 0.791784 0.637283 0.868946 0.031 Uiso calc U . R 1.0 . .
C C31 0.8979(6) 0.5465(5) 0.8734(4) 0.0342(19) Uani d . . . 1.0 . .
H H31A 0.866458 0.50339 0.83622 0.041 Uiso calc U . R 1.0 . .
H H31B 0.973733 0.550382 0.873383 0.041 Uiso calc U . R 1.0 . .
C C32 0.8640(6) 0.5078(5) 0.9310(3) 0.0343(19) Uani d . . . 1.0 . .
H H32A 0.887386 0.554973 0.967743 0.041 Uiso calc U . R 1.0 . .
H H32B 0.787694 0.496201 0.928183 0.041 Uiso calc U . R 1.0 . .
C C33 0.9048(6) 0.4188(5) 0.9406(4) 0.045(2) Uani d . . . 1.0 . .
H H33A 0.880241 0.371077 0.905093 0.067 Uiso calc U . R 1.0 . .
H H33B 0.880271 0.397818 0.978713 0.067 Uiso calc U . R 1.0 . .
H H33C 0.980324 0.429925 0.944385 0.067 Uiso calc U . R 1.0 . .
C C34 0.3129(6) 0.2671(6) 0.5269(3) 0.043(2) Uani d . . . 1.0 . .
H H34 0.350468 0.326615 0.54188 0.051 Uiso calc U . R 1.0 . .
C C35 0.2814(6) 0.2346(6) 0.4648(4) 0.050(3) Uani d . . . 1.0 . .
H H35 0.292467 0.266786 0.430109 0.06 Uiso calc U . R 1.0 . .
C C36 0.2315(6) 0.1471(7) 0.4642(4) 0.049(3) Uani d . . . 1.0 . .
H H36 0.200571 0.106669 0.428241 0.059 Uiso calc U . R 1.0 . .
C C37 0.0664(5) 0.0914(5) 0.6847(3) 0.0245(17) Uani d . . . 1.0 . .
H H37 0.065701 0.121024 0.726074 0.029 Uiso calc U . R 1.0 . .
C C38 -0.0122(5) 0.0263(5) 0.6530(3) 0.0304(18) Uani d . . . 1.0 . .
H H38 -0.07598 0.003925 0.667826 0.036 Uiso calc U . R 1.0 . .
C C39 0.0213(6) 0.0007(5) 0.5956(3) 0.0314(19) Uani d . . . 1.0 . .
H H39 -0.015144 -0.043694 0.563188 0.038 Uiso calc U . R 1.0 . .
C C40 0.3992(6) 0.0066(6) 0.6596(4) 0.038(2) Uani d . . . 1.0 . .
H H40 0.442407 0.025824 0.697021 0.046 Uiso calc U . R 1.0 . .
C C41 0.3960(7) -0.0802(6) 0.6211(4) 0.051(2) Uani d . . . 1.0 . .
H H41 0.434371 -0.128983 0.627699 0.062 Uiso calc U . R 1.0 . .
C C42 0.3260(7) -0.0775(6) 0.5731(4) 0.048(2) Uani d . . . 1.0 . .
H H42 0.30723 -0.125063 0.538676 0.057 Uiso calc U . R 1.0 . .
C C43 0.4186(6) 0.3214(6) 0.6731(4) 0.034(2) Uani d . . . 1.0 . .
H H43 0.409(5) 0.361(5) 0.633(3) 0.04 Uiso d U . . 1.0 . .
C C44 0.4604(5) 0.2353(5) 0.6655(3) 0.0329(19) Uani d . . . 1.0 . .
H H44 0.481527 0.221739 0.622336 0.04 Uiso calc U . R 1.0 . .
C C45 0.5447(5) 0.2190(7) 0.7131(4) 0.048(2) Uani d . . D 1.0 . .
H H45 0.524803 0.152466 0.718512 0.058 Uiso calc U P R 0.318(6) A 1
H H45A 0.53944 0.151016 0.715812 0.058 Uiso calc U P R 0.682(6) A 2
C C46 0.5318(6) 0.2732(7) 0.7791(4) 0.058(3) Uani d . . . 1.0 . .
H H46A 0.476988 0.236626 0.798554 0.07 Uiso calc U . R 1.0 . .
H H46B 0.596832 0.27739 0.805629 0.07 Uiso calc U . R 1.0 . .
C C47 0.5057(6) 0.3681(6) 0.7784(4) 0.046(2) Uani d . . . 1.0 . .
C C48 0.4518(6) 0.3872(6) 0.7298(3) 0.041(2) Uani d . . . 1.0 . .
H H48 0.433046 0.447688 0.731593 0.049 Uiso calc U . R 1.0 . .
C C49 0.5440(8) 0.4389(8) 0.8323(4) 0.059(3) Uani d . . . 1.0 . .
C C55 0.1465(6) 0.3567(5) 0.7571(3) 0.035(2) Uani d . . . 1.0 . .
H H55A 0.092917 0.397872 0.755341 0.043 Uiso calc U . R 1.0 . .
H H55B 0.115255 0.299587 0.772379 0.043 Uiso calc U . R 1.0 . .
C C56 0.2325(7) 0.4046(5) 0.8040(3) 0.041(2) Uani d . . . 1.0 . .
H H56A 0.265007 0.461464 0.788889 0.049 Uiso calc U . R 1.0 . .
H H56B 0.285506 0.363085 0.807211 0.049 Uiso calc U . R 1.0 . .
C C57 0.1973(8) 0.4311(6) 0.8685(4) 0.058(3) Uani d . . . 1.0 . .
H H57A 0.145203 0.473501 0.865484 0.07 Uiso calc U . R 1.0 . .
H H57B 0.163844 0.374405 0.883408 0.07 Uiso calc U . R 1.0 . .
C C58 0.2844(8) 0.4777(6) 0.9155(4) 0.067(3) Uani d . . . 1.0 . .
H H58A 0.337355 0.436962 0.917975 0.101 Uiso calc U . R 1.0 . .
H H58B 0.257905 0.490051 0.95637 0.101 Uiso calc U . R 1.0 . .
H H58C 0.314557 0.536459 0.902798 0.101 Uiso calc U . R 1.0 . .
C C59 0.0499(6) 0.2952(6) 0.6373(3) 0.038(2) Uani d . . . 1.0 . .
H H59A 0.014796 0.239295 0.652403 0.045 Uiso calc U . R 1.0 . .
H H59B 0.010759 0.346868 0.649384 0.045 Uiso calc U . R 1.0 . .
C C60 0.0450(6) 0.2770(6) 0.5671(4) 0.044(2) Uani d . . . 1.0 . .
H H60A 0.084049 0.22534 0.554919 0.052 Uiso calc U . R 1.0 . .
H H60B 0.079699 0.332933 0.551891 0.052 Uiso calc U . R 1.0 . .
C C61 -0.0636(6) 0.2528(7) 0.5348(5) 0.060(3) Uani d . . . 1.0 . .
H H61A -0.0606 0.230785 0.490146 0.072 Uiso calc U P R 0.512(16) B 1
H H61B -0.103331 0.202705 0.553578 0.072 Uiso calc U P R 0.512(16) B 1
H H61C -0.09528 0.192486 0.545772 0.072 Uiso calc U P R 0.488(16) B 2
H H61D -0.105424 0.300455 0.550986 0.072 Uiso calc U P R 0.488(16) B 2
C C63 0.2255(6) 0.4361(5) 0.6512(4) 0.044(2) Uani d . . D 1.0 . .
H H63A 0.29197 0.461875 0.675319 0.053 Uiso calc U . R 1.0 . .
H H63B 0.240515 0.422423 0.60728 0.053 Uiso calc U . R 1.0 . .
C C64 0.1591(8) 0.5120(5) 0.6548(4) 0.066(3) Uani d . . D 1.0 . .
H H64A 0.146505 0.532635 0.698453 0.08 Uiso calc U P R 0.593(11) C 1
H H64B 0.092004 0.490885 0.630308 0.08 Uiso calc U P R 0.593(11) C 1
H H64C 0.105796 0.494495 0.619443 0.08 Uiso calc U P R 0.407(11) C 2
H H64D 0.122569 0.507863 0.69296 0.08 Uiso calc U P R 0.407(11) C 2
C C67 0.3392(7) 0.2711(6) 0.9891(3) 0.036(2) Uani d . . . 1.0 . .
C C68 0.3926(6) 0.2091(6) 0.9462(3) 0.042(2) Uani d . . . 1.0 . .
H H68A 0.44117 0.17982 0.970482 0.062 Uiso calc U . R 1.0 . .
H H68B 0.430229 0.245857 0.918144 0.062 Uiso calc U . R 1.0 . .
H H68C 0.341503 0.160979 0.921761 0.062 Uiso calc U . R 1.0 . .
C C69 0.4055(6) 0.3431(6) 1.0342(4) 0.047(2) Uani d . . . 1.0 . .
H H69A 0.362782 0.385866 1.054518 0.07 Uiso calc U . R 1.0 . .
H H69B 0.457069 0.37776 1.012147 0.07 Uiso calc U . R 1.0 . .
H H69C 0.440314 0.313185 1.065545 0.07 Uiso calc U . R 1.0 . .
B B1 1.1184(7) 1.0026(6) 0.8661(4) 0.027(2) Uani d . . . 1.0 . .
H H1A 1.188(5) 1.039(5) 0.884(3) 0.033 Uiso d U . . 1.0 . .
B B2 0.1964(6) 0.0356(7) 0.5468(4) 0.031(2) Uani d . . . 1.0 . .
H H2 0.165(4) -0.025(4) 0.506(3) 0.018(16) Uiso d . . . 1.0 . .
O O5 0.664(2) 0.196(3) 0.5620(10) 0.040(7) Uani d . P D 0.318(6) A 1
O O6 0.6023(15) 0.0748(12) 0.6087(9) 0.047(2) Uani d . P D 0.318(6) A 1
C C50 0.6473(14) 0.2174(17) 0.6783(11) 0.038(3) Uani d . P D 0.318(6) A 1
C C51 0.693(3) 0.3172(17) 0.671(2) 0.042(4) Uani d . P D 0.318(6) A 1
H H51A 0.643789 0.344008 0.645425 0.063 Uiso calc U P R 0.318(6) A 1
H H51B 0.757469 0.316473 0.651028 0.063 Uiso calc U P R 0.318(6) A 1
H H51C 0.706442 0.354818 0.712125 0.063 Uiso calc U P R 0.318(6) A 1
C C52 0.7367(18) 0.175(2) 0.7088(14) 0.053(4) Uani d . P D 0.318(6) A 1
H H52A 0.743822 0.196193 0.753746 0.08 Uiso calc U P R 0.318(6) A 1
H H52B 0.800986 0.196204 0.69107 0.08 Uiso calc U P R 0.318(6) A 1
H H52C 0.721732 0.10753 0.701055 0.08 Uiso calc U P R 0.318(6) A 1
C C53 0.644(2) 0.1677(15) 0.6109(13) 0.038(3) Uani d . P D 0.318(6) A 1
C C54 0.581(2) 0.0172(19) 0.5490(14) 0.067(4) Uani d . P . 0.318(6) A 1
H H54A 0.537697 0.046348 0.521478 0.1 Uiso calc U P R 0.318(6) A 1
H H54B 0.545989 -0.044091 0.554363 0.1 Uiso calc U P R 0.318(6) A 1
H H54C 0.646549 0.010203 0.530553 0.1 Uiso calc U P R 0.318(6) A 1
C C62 -0.1146(12) 0.3381(13) 0.5425(9) 0.063(7) Uani d . P . 0.512(16) B 1
H H62A -0.128541 0.352867 0.586075 0.095 Uiso calc U P R 0.512(16) B 1
H H62B -0.179586 0.327312 0.516124 0.095 Uiso calc U P R 0.512(16) B 1
H H62C -0.069043 0.390175 0.530397 0.095 Uiso calc U P R 0.512(16) B 1
C C65 0.2218(16) 0.5902(10) 0.6273(10) 0.092(4) Uani d . P D 0.593(11) C 1
H H65A 0.290229 0.606492 0.651023 0.111 Uiso calc U P R 0.593(11) C 1
H H65B 0.233005 0.567347 0.583865 0.111 Uiso calc U P R 0.593(11) C 1
C C66 0.1740(16) 0.6721(12) 0.6281(8) 0.092(4) Uani d . P D 0.593(11) C 1
H H66A 0.198827 0.714895 0.666163 0.138 Uiso calc U P R 0.593(11) C 1
H H66B 0.099018 0.65537 0.626986 0.138 Uiso calc U P R 0.593(11) C 1
H H66C 0.191218 0.702348 0.591825 0.138 Uiso calc U P R 0.593(11) C 1
O O5A 0.6853(12) 0.1950(12) 0.5908(6) 0.055(4) Uani d . P D 0.682(6) A 2
O O6A 0.6610(6) 0.0958(5) 0.6596(4) 0.047(2) Uani d . P D 0.682(6) A 2
C C50A 0.6561(8) 0.2562(8) 0.6980(6) 0.038(3) Uani d . P D 0.682(6) A 2
C C51A 0.6740(14) 0.3519(8) 0.6761(9) 0.042(4) Uani d . P D 0.682(6) A 2
H H51D 0.621536 0.354882 0.642597 0.063 Uiso calc U P R 0.682(6) A 2
H H51E 0.74259 0.361863 0.66088 0.063 Uiso calc U P R 0.682(6) A 2
H H51F 0.669229 0.400201 0.71098 0.063 Uiso calc U P R 0.682(6) A 2
C C52A 0.7384(9) 0.2477(10) 0.7499(6) 0.053(4) Uani d . P D 0.682(6) A 2
H H52D 0.742915 0.300914 0.782712 0.08 Uiso calc U P R 0.682(6) A 2
H H52E 0.805387 0.246711 0.732712 0.08 Uiso calc U P R 0.682(6) A 2
H H52F 0.719213 0.190109 0.767368 0.08 Uiso calc U P R 0.682(6) A 2
C C53A 0.6699(9) 0.1844(9) 0.6438(7) 0.038(3) Uani d . P D 0.682(6) A 2
C C54A 0.6759(11) 0.0229(9) 0.6112(7) 0.067(4) Uani d . P . 0.682(6) A 2
H H54D 0.615247 0.009527 0.581043 0.1 Uiso calc U P R 0.682(6) A 2
H H54E 0.685391 -0.033273 0.629559 0.1 Uiso calc U P R 0.682(6) A 2
H H54F 0.737049 0.042849 0.590222 0.1 Uiso calc U P R 0.682(6) A 2
C C62A -0.0683(17) 0.2465(15) 0.4656(9) 0.081(9) Uani d . P . 0.488(16) B 2
H H62D -0.060485 0.309144 0.453873 0.121 Uiso calc U P R 0.488(16) B 2
H H62E -0.134865 0.211983 0.447487 0.121 Uiso calc U P R 0.488(16) B 2
H H62F -0.012537 0.214156 0.450077 0.121 Uiso calc U P R 0.488(16) B 2
C C65A 0.197(2) 0.6129(11) 0.6553(12) 0.092(4) Uani d . P D 0.407(11) C 2
H H65C 0.138579 0.648239 0.65326 0.111 Uiso calc U P R 0.407(11) C 2
H H65D 0.241395 0.637653 0.694158 0.111 Uiso calc U P R 0.407(11) C 2
C C66A 0.255(2) 0.623(2) 0.6032(12) 0.092(4) Uani d . P D 0.407(11) C 2
H H66D 0.286759 0.687602 0.605247 0.138 Uiso calc U P R 0.407(11) C 2
H H66E 0.209618 0.604324 0.56496 0.138 Uiso calc U P R 0.407(11) C 2
H H66F 0.309489 0.582915 0.603516 0.138 Uiso calc U P R 0.407(11) C 2

loop_
_atom_site_aniso_label
_atom_site_aniso_U_11
_atom_site_aniso_U_22
_atom_site_aniso_U_33
_atom_site_aniso_U_12
_atom_site_aniso_U_13
_atom_site_aniso_U_23
W1 0.02198(18) 0.02594(19) 0.01647(17) 0.00256(14) 0.00702(13) 0.00382(14)
W2 0.02528(19) 0.0305(2) 0.01758(18) 0.00092(15) 0.00720(13) 0.00472(14)
P1 0.0257(11) 0.0277(12) 0.0222(11) 0.0045(9) 0.0072(8) 0.0044(9)
P2 0.0414(13) 0.0299(12) 0.0242(11) 0.0055(10) 0.0104(9) 0.0090(9)
F1 0.068(4) 0.047(4) 0.075(4) -0.018(3) -0.024(3) 0.018(3)
F2 0.055(3) 0.060(3) 0.030(3) -0.003(2) -0.005(2) 0.008(2)
F3 0.025(3) 0.123(5) 0.070(4) 0.000(3) 0.000(3) -0.001(3)
F4 0.123(5) 0.063(4) 0.052(4) -0.034(4) -0.015(3) 0.006(3)
F5 0.089(5) 0.162(7) 0.061(4) -0.074(5) -0.021(3) 0.010(4)
F6 0.095(4) 0.104(5) 0.034(3) -0.033(4) -0.013(3) 0.020(3)
O1 0.031(3) 0.039(3) 0.020(3) -0.001(2) 0.001(2) 0.001(2)
O2 0.036(3) 0.059(4) 0.031(3) 0.009(3) 0.007(3) 0.008(3)
O3 0.045(3) 0.034(3) 0.034(3) -0.003(3) 0.002(3) 0.005(3)
O4 0.049(3) 0.039(3) 0.018(3) -0.002(3) 0.012(2) 0.008(2)
O7 0.044(4) 0.052(4) 0.048(4) 0.002(3) 0.021(3) 0.010(3)
N1 0.026(3) 0.033(4) 0.016(3) 0.004(3) 0.004(3) 0.005(3)
N2 0.020(3) 0.029(4) 0.020(3) 0.002(3) 0.006(3) 0.001(3)
N3 0.018(3) 0.032(4) 0.026(3) 0.005(3) 0.007(3) 0.005(3)
N4 0.023(3) 0.027(4) 0.018(3) 0.004(3) 0.005(3) 0.007(3)
N5 0.023(3) 0.029(4) 0.015(3) 0.002(3) 0.002(3) 0.002(3)
N6 0.025(3) 0.020(4) 0.015(3) -0.003(3) 0.004(3) 0.002(3)
N7 0.022(3) 0.026(4) 0.021(4) 0.006(3) 0.004(3) 0.008(3)
N8 0.029(4) 0.045(4) 0.012(3) -0.006(3) 0.002(3) 0.001(3)
N9 0.038(4) 0.042(4) 0.017(4) -0.003(3) 0.009(3) -0.005(3)
N10 0.020(3) 0.031(4) 0.013(3) 0.000(3) -0.002(2) -0.008(3)
N11 0.021(3) 0.033(4) 0.020(3) -0.004(3) 0.005(3) -0.002(3)
N12 0.028(4) 0.041(4) 0.026(4) 0.004(3) 0.009(3) -0.001(3)
N13 0.033(4) 0.042(4) 0.023(4) 0.005(3) 0.011(3) 0.001(3)
N14 0.030(4) 0.025(4) 0.020(3) -0.001(3) 0.004(3) 0.005(3)
C1 0.029(4) 0.029(4) 0.022(4) 0.008(3) 0.015(3) 0.009(3)
C2 0.032(4) 0.035(5) 0.016(4) 0.010(4) 0.001(3) 0.008(3)
C3 0.022(4) 0.027(4) 0.021(4) -0.001(3) 0.000(3) -0.001(3)
C4 0.033(4) 0.030(5) 0.015(4) -0.001(3) 0.008(3) -0.004(3)
C5 0.032(5) 0.041(5) 0.027(4) 0.004(4) 0.019(4) 0.011(4)
C6 0.022(4) 0.036(5) 0.032(5) 0.003(3) 0.014(3) 0.009(4)
C7 0.023(4) 0.034(5) 0.034(5) 0.009(4) 0.011(3) 0.012(4)
C8 0.031(5) 0.029(5) 0.031(5) 0.004(4) 0.011(4) 0.004(4)
C9 0.031(4) 0.027(5) 0.022(4) 0.000(3) 0.012(3) 0.001(3)
C10 0.024(4) 0.038(5) 0.017(4) 0.008(3) 0.010(3) 0.004(4)
C11 0.024(4) 0.030(5) 0.011(4) 0.000(3) 0.004(3) 0.004(3)
C12 0.022(4) 0.037(5) 0.015(4) 0.004(3) 0.006(3) 0.011(3)
C13 0.023(4) 0.047(5) 0.025(4) 0.010(4) 0.007(3) 0.012(4)
C14 0.025(4) 0.034(5) 0.020(4) 0.003(3) 0.005(3) 0.003(3)
C15 0.027(4) 0.030(5) 0.020(4) 0.002(3) 0.012(3) -0.002(3)
C16 0.035(5) 0.061(7) 0.033(5) 0.002(5) 0.004(4) 0.004(5)
C17 0.034(5) 0.045(5) 0.022(4) 0.007(4) 0.013(4) 0.006(4)
C18 0.034(5) 0.048(6) 0.035(5) 0.008(4) 0.021(4) 0.012(4)
C19 0.023(4) 0.047(5) 0.035(5) 0.011(4) 0.004(4) -0.008(4)
C20 0.023(4) 0.047(6) 0.030(5) 0.019(4) 0.010(4) 0.000(4)
C21 0.045(5) 0.046(6) 0.057(6) -0.001(4) 0.001(5) -0.001(5)
C22 0.032(4) 0.023(4) 0.030(4) 0.006(3) 0.013(3) 0.009(3)
C23 0.033(4) 0.024(4) 0.028(4) 0.000(3) 0.009(3) 0.005(3)
C24 0.027(4) 0.035(5) 0.046(5) 0.010(4) 0.017(4) 0.011(4)
C25 0.035(5) 0.046(6) 0.067(6) 0.009(4) 0.009(5) 0.004(5)
C26 0.034(5) 0.038(5) 0.027(4) 0.005(4) 0.011(3) 0.004(4)
C27 0.039(5) 0.034(5) 0.027(4) 0.000(4) 0.004(4) -0.002(4)
C28 0.107(8) 0.052(6) 0.026(5) -0.026(6) 0.005(5) -0.009(4)
C29 0.118(10) 0.110(10) 0.044(7) -0.021(8) 0.019(6) -0.013(7)
C30 0.025(4) 0.025(4) 0.028(4) 0.005(3) 0.005(3) 0.005(3)
C31 0.032(5) 0.031(5) 0.042(5) 0.004(4) 0.009(4) 0.010(4)
C32 0.032(4) 0.038(5) 0.033(5) 0.000(4) -0.001(4) 0.013(4)
C33 0.051(6) 0.034(5) 0.049(6) 0.006(4) -0.005(4) 0.014(4)
C34 0.045(5) 0.062(6) 0.019(4) -0.012(4) 0.012(4) 0.013(4)
C35 0.053(6) 0.071(7) 0.021(5) -0.022(5) 0.009(4) 0.012(4)
C36 0.041(5) 0.082(8) 0.020(5) -0.006(5) 0.012(4) -0.001(5)
C37 0.030(4) 0.019(4) 0.026(4) 0.002(3) 0.010(3) 0.008(3)
C38 0.018(4) 0.037(5) 0.036(5) -0.006(3) 0.003(3) 0.016(4)
C39 0.034(5) 0.031(5) 0.026(4) 0.000(4) 0.000(4) 0.001(4)
C40 0.030(5) 0.054(6) 0.032(5) 0.012(4) 0.002(4) 0.003(4)
C41 0.053(6) 0.049(6) 0.058(6) 0.024(5) 0.018(5) 0.006(5)
C42 0.047(6) 0.041(6) 0.057(6) 0.017(4) 0.024(5) -0.006(5)
C43 0.032(5) 0.037(5) 0.030(5) -0.010(4) 0.010(4) 0.012(4)
C44 0.028(4) 0.042(5) 0.031(5) -0.005(4) 0.009(4) 0.016(4)
C45 0.023(5) 0.069(7) 0.055(6) -0.008(4) 0.004(4) 0.031(5)
C46 0.035(5) 0.081(8) 0.055(7) -0.016(5) -0.005(4) 0.028(6)
C47 0.049(5) 0.053(6) 0.028(5) -0.027(5) -0.006(4) 0.014(4)
C48 0.038(5) 0.055(6) 0.026(5) -0.015(4) 0.004(4) 0.012(4)
C49 0.066(7) 0.073(8) 0.028(6) -0.018(6) -0.009(5) 0.003(5)
C55 0.054(5) 0.037(5) 0.019(4) 0.013(4) 0.016(4) 0.006(4)
C56 0.077(6) 0.027(5) 0.022(4) 0.009(4) 0.022(4) 0.004(4)
C57 0.112(8) 0.036(6) 0.033(5) 0.017(6) 0.026(5) 0.014(4)
C58 0.130(10) 0.042(6) 0.030(5) 0.010(6) 0.013(6) 0.005(5)
C59 0.051(5) 0.034(5) 0.037(5) 0.014(4) 0.015(4) 0.019(4)
C60 0.033(5) 0.059(6) 0.041(5) 0.010(4) -0.001(4) 0.018(5)
C61 0.039(6) 0.072(8) 0.070(7) -0.003(5) -0.009(5) 0.031(6)
C63 0.055(6) 0.042(6) 0.036(5) -0.002(4) 0.005(4) 0.020(4)
C64 0.139(10) 0.031(6) 0.036(6) 0.025(6) 0.007(6) 0.018(4)
C67 0.046(6) 0.038(5) 0.025(5) 0.003(4) 0.007(4) 0.013(4)
C68 0.044(5) 0.046(6) 0.031(5) -0.001(4) -0.004(4) 0.003(4)
C69 0.056(6) 0.041(6) 0.041(5) 0.005(4) 0.000(4) 0.001(4)
B1 0.024(5) 0.035(6) 0.023(5) 0.001(4) 0.006(4) 0.007(4)
B2 0.023(5) 0.051(6) 0.015(5) 0.001(4) 0.000(4) -0.007(4)
O5 0.036(14) 0.066(16) 0.027(16) 0.018(11) 0.019(13) 0.027(16)
O6 0.055(6) 0.031(5) 0.057(6) 0.009(4) 0.027(4) 0.001(4)
C50 0.020(4) 0.040(6) 0.060(8) 0.005(4) 0.014(4) 0.018(6)
C51 0.035(9) 0.023(10) 0.066(8) -0.008(8) 0.023(6) 0.003(10)
C52 0.029(6) 0.069(10) 0.067(10) 0.006(7) 0.005(6) 0.029(7)
C53 0.020(4) 0.040(6) 0.060(8) 0.005(4) 0.014(4) 0.018(6)
C54 0.081(10) 0.032(7) 0.089(11) 0.002(7) 0.061(8) -0.005(7)
C62 0.037(11) 0.066(14) 0.108(17) 0.031(10) 0.034(11) 0.054(12)
C65 0.158(12) 0.064(8) 0.088(11) 0.066(8) 0.078(8) 0.050(7)
C66 0.158(12) 0.064(8) 0.088(11) 0.066(8) 0.078(8) 0.050(7)
O5A 0.073(10) 0.059(8) 0.041(9) 0.014(7) 0.029(9) 0.015(9)
O6A 0.055(6) 0.031(5) 0.057(6) 0.009(4) 0.027(4) 0.001(4)
C50A 0.020(4) 0.040(6) 0.060(8) 0.005(4) 0.014(4) 0.018(6)
C51A 0.035(9) 0.023(10) 0.066(8) -0.008(8) 0.023(6) 0.003(10)
C52A 0.029(6) 0.069(10) 0.067(10) 0.006(7) 0.005(6) 0.029(7)
C53A 0.020(4) 0.040(6) 0.060(8) 0.005(4) 0.014(4) 0.018(6)
C54A 0.081(10) 0.032(7) 0.089(11) 0.002(7) 0.061(8) -0.005(7)
C62A 0.099(18) 0.061(15) 0.071(17) 0.011(13) -0.061(13) 0.002(12)
C65A 0.158(12) 0.064(8) 0.088(11) 0.066(8) 0.078(8) 0.050(7)
C66A 0.158(12) 0.064(8) 0.088(11) 0.066(8) 0.078(8) 0.050(7)

loop_
_atom_type_symbol
_atom_type_description
_atom_type_scat_dispersion_real
_atom_type_scat_dispersion_imag
_atom_type_scat_source
C C 0.0033 0.0016 'International Tables Vol C Tables 4.2.6.8 and 6.1.1.4'
H H 0.0000 0.0000 'International Tables Vol C Tables 4.2.6.8 and 6.1.1.4'
B B 0.0013 0.0007 'International Tables Vol C Tables 4.2.6.8 and 6.1.1.4'
F F 0.0171 0.0103 'International Tables Vol C Tables 4.2.6.8 and 6.1.1.4'
N N 0.0061 0.0033 'International Tables Vol C Tables 4.2.6.8 and 6.1.1.4'
O O 0.0106 0.0060 'International Tables Vol C Tables 4.2.6.8 and 6.1.1.4'
P P 0.1023 0.0942 'International Tables Vol C Tables 4.2.6.8 and 6.1.1.4'
W W -0.8490 6.8722 'International Tables Vol C Tables 4.2.6.8 and 6.1.1.4'

loop_
_geom_angle_atom_site_label_1
_geom_angle_atom_site_label_2
_geom_angle_atom_site_label_3
_geom_angle_site_symmetry_1
_geom_angle_site_symmetry_3
_geom_angle
_geom_angle_publ_flag
N7 W1 C11 . . 96.6(2) ?
N7 W1 N3 . . 88.2(2) ?
C11 W1 N3 . . 158.7(2) ?
N7 W1 N5 . . 99.5(2) ?
C11 W1 N5 . . 81.9(2) ?
N3 W1 N5 . . 76.8(2) ?
N7 W1 C10 . . 97.3(3) ?
C11 W1 C10 . . 38.1(2) ?
N3 W1 C10 . . 161.7(2) ?
N5 W1 C10 . . 119.1(2) ?
N7 W1 N1 . . 173.9(2) ?
C11 W1 N1 . . 89.1(2) ?
N3 W1 N1 . . 85.7(2) ?
N5 W1 N1 . . 78.8(2) ?
C10 W1 N1 . . 88.7(2) ?
N7 W1 P1 . . 91.03(18) ?
C11 W1 P1 . . 116.44(18) ?
N3 W1 P1 . . 84.10(16) ?
N5 W1 P1 . . 157.83(15) ?
C10 W1 P1 . . 78.3(2) ?
N1 W1 P1 . . 88.66(15) ?
N14 W2 C44 . . 96.9(3) ?
N14 W2 N10 . . 90.6(2) ?
C44 W2 N10 . . 156.4(3) ?
N14 W2 N12 . . 97.3(2) ?
C44 W2 N12 . . 81.3(3) ?
N10 W2 N12 . . 75.6(2) ?
N14 W2 C43 . . 98.1(3) ?
C44 W2 C43 . . 37.7(3) ?
N10 W2 C43 . . 162.2(3) ?
N12 W2 C43 . . 118.3(3) ?
N14 W2 N8 . . 175.8(2) ?
C44 W2 N8 . . 87.1(2) ?
N10 W2 N8 . . 85.1(2) ?
N12 W2 N8 . . 82.0(2) ?
C43 W2 N8 . . 85.9(2) ?
N14 W2 P2 . . 91.13(19) ?
C44 W2 P2 . . 119.2(2) ?
N10 W2 P2 . . 82.74(15) ?
N12 W2 P2 . . 156.81(17) ?
C43 W2 P2 . . 81.6(2) ?
N8 W2 P2 . . 88.03(16) ?
C26 P1 C30 . . 102.5(3) ?
C26 P1 C22 . . 102.9(3) ?
C30 P1 C22 . . 102.0(3) ?
C26 P1 W1 . . 115.1(3) ?
C30 P1 W1 . . 116.6(2) ?
C22 P1 W1 . . 115.6(2) ?
C55 P2 C63 . . 104.3(4) ?
C55 P2 C59 . . 99.2(3) ?
C63 P2 C59 . . 101.5(4) ?
C55 P2 W2 . . 114.2(3) ?
C63 P2 W2 . . 118.9(3) ?
C59 P2 W2 . . 116.1(3) ?
C20 O3 C21 . . 115.5(6) ?
C1 N1 N2 . . 105.2(5) ?
C1 N1 W1 . . 134.7(5) ?
N2 N1 W1 . . 119.4(4) ?
C3 N2 N1 . . 110.0(5) ?
C3 N2 B1 . . 128.0(6) ?
N1 N2 B1 . . 121.4(6) ?
C4 N3 N4 . . 105.5(5) ?
C4 N3 W1 . . 130.3(5) ?
N4 N3 W1 . . 123.6(4) ?
C6 N4 N3 . . 109.9(5) ?
C6 N4 B1 . . 129.2(6) ?
N3 N4 B1 . . 119.3(5) ?
C7 N5 N6 . . 104.9(6) ?
C7 N5 W1 . . 133.3(5) ?
N6 N5 W1 . . 121.8(4) ?
C9 N6 N5 . . 110.0(6) ?
C9 N6 B1 . . 129.6(6) ?
N5 N6 B1 . . 120.2(6) ?
O1 N7 W1 . . 176.6(5) ?
C34 N8 N9 . . 106.1(6) ?
C34 N8 W2 . . 134.1(5) ?
N9 N8 W2 . . 119.7(4) ?
C36 N9 N8 . . 109.2(6) ?
C36 N9 B2 . . 129.7(7) ?
N8 N9 B2 . . 120.9(6) ?
C37 N10 N11 . . 106.5(5) ?
C37 N10 W2 . . 130.7(5) ?
N11 N10 W2 . . 122.8(4) ?
C39 N11 N10 . . 110.1(5) ?
C39 N11 B2 . . 129.6(6) ?
N10 N11 B2 . . 118.8(5) ?
C40 N12 N13 . . 106.3(6) ?
C40 N12 W2 . . 133.2(5) ?
N13 N12 W2 . . 120.5(5) ?
C42 N13 N12 . . 109.1(6) ?
C42 N13 B2 . . 130.2(7) ?
N12 N13 B2 . . 120.1(6) ?
O4 N14 W2 . . 175.8(5) ?
N1 C1 C2 . . 110.5(6) ?
N1 C1 H1 . . 124.8 ?
C2 C1 H1 . . 124.8 ?
C3 C2 C1 . . 105.5(6) ?
C3 C2 H2A . . 127.3 ?
C1 C2 H2A . . 127.3 ?
N2 C3 C2 . . 108.9(6) ?
N2 C3 H3 . . 125.6 ?
C2 C3 H3 . . 125.6 ?
N3 C4 C5 . . 111.5(6) ?
N3 C4 H4 . . 124.3 ?
C5 C4 H4 . . 124.3 ?
C4 C5 C6 . . 105.2(6) ?
C4 C5 H5 . . 127.4 ?
C6 C5 H5 . . 127.4 ?
N4 C6 C5 . . 108.0(6) ?
N4 C6 H6 . . 126.0 ?
C5 C6 H6 . . 126.0 ?
N5 C7 C8 . . 111.5(7) ?
N5 C7 H7 . . 124.2 ?
C8 C7 H7 . . 124.2 ?
C9 C8 C7 . . 104.8(7) ?
C9 C8 H8 . . 127.6 ?
C7 C8 H8 . . 127.6 ?
N6 C9 C8 . . 108.8(7) ?
N6 C9 H9 . . 125.6 ?
C8 C9 H9 . . 125.6 ?
C15 C10 C11 . . 118.5(7) ?
C15 C10 W1 . . 118.7(5) ?
C11 C10 W1 . . 69.1(4) ?
C15 C10 H10 . . 119.(4) ?
C11 C10 H10 . . 114.(4) ?
W1 C10 H10 . . 108.(4) ?
C10 C11 C12 . . 118.5(6) ?
C10 C11 W1 . . 72.8(4) ?
C12 C11 W1 . . 126.5(4) ?
C10 C11 H11 . . 111.2 ?
C12 C11 H11 . . 111.2 ?
W1 C11 H11 . . 111.2 ?
C11 C12 C13 . . 111.0(6) ?
C11 C12 C17 . . 109.9(5) ?
C13 C12 C17 . . 112.6(6) ?
C11 C12 H12 . . 107.7 ?
C13 C12 H12 . . 107.7 ?
C17 C12 H12 . . 107.7 ?
C14 C13 C12 . . 114.7(6) ?
C14 C13 H13A . . 108.6 ?
C12 C13 H13A . . 108.6 ?
C14 C13 H13B . . 108.6 ?
C12 C13 H13B . . 108.6 ?
H13A C13 H13B . . 107.6 ?
C15 C14 C16 . . 122.4(7) ?
C15 C14 C13 . . 121.1(7) ?
C16 C14 C13 . . 116.5(7) ?
C14 C15 C10 . . 123.4(7) ?
C14 C15 H15 . . 118.3 ?
C10 C15 H15 . . 118.3 ?
F1 C16 F3 . . 106.4(7) ?
F1 C16 F2 . . 105.4(7) ?
F3 C16 F2 . . 103.2(7) ?
F1 C16 C14 . . 115.3(7) ?
F3 C16 C14 . . 113.0(7) ?
F2 C16 C14 . . 112.5(7) ?
C20 C17 C18 . . 108.7(6) ?
C20 C17 C19 . . 106.1(6) ?
C18 C17 C19 . . 108.2(6) ?
C20 C17 C12 . . 107.8(6) ?
C18 C17 C12 . . 115.2(6) ?
C19 C17 C12 . . 110.5(5) ?
C17 C18 H18A . . 109.5 ?
C17 C18 H18B . . 109.5 ?
H18A C18 H18B . . 109.5 ?
C17 C18 H18C . . 109.5 ?
H18A C18 H18C . . 109.5 ?
H18B C18 H18C . . 109.5 ?
C17 C19 H19A . . 109.5 ?
C17 C19 H19B . . 109.5 ?
H19A C19 H19B . . 109.5 ?
C17 C19 H19C . . 109.5 ?
H19A C19 H19C . . 109.5 ?
H19B C19 H19C . . 109.5 ?
O2 C20 O3 . . 121.4(7) ?
O2 C20 C17 . . 126.8(8) ?
O3 C20 C17 . . 111.8(6) ?
O3 C21 H21A . . 109.5 ?
O3 C21 H21B . . 109.5 ?
H21A C21 H21B . . 109.5 ?
O3 C21 H21C . . 109.5 ?
H21A C21 H21C . . 109.5 ?
H21B C21 H21C . . 109.5 ?
C23 C22 P1 . . 115.0(5) ?
C23 C22 H22A . . 108.5 ?
P1 C22 H22A . . 108.5 ?
C23 C22 H22B . . 108.5 ?
P1 C22 H22B . . 108.5 ?
H22A C22 H22B . . 107.5 ?
C24 C23 C22 . . 113.3(6) ?
C24 C23 H23A . . 108.9 ?
C22 C23 H23A . . 108.9 ?
C24 C23 H23B . . 108.9 ?
C22 C23 H23B . . 108.9 ?
H23A C23 H23B . . 107.7 ?
C23 C24 C25 . . 113.6(6) ?
C23 C24 H24A . . 108.8 ?
C25 C24 H24A . . 108.8 ?
C23 C24 H24B . . 108.8 ?
C25 C24 H24B . . 108.8 ?
H24A C24 H24B . . 107.7 ?
C24 C25 H25A . . 109.5 ?
C24 C25 H25B . . 109.5 ?
H25A C25 H25B . . 109.5 ?
C24 C25 H25C . . 109.5 ?
H25A C25 H25C . . 109.5 ?
H25B C25 H25C . . 109.5 ?
C27 C26 P1 . . 117.0(5) ?
C27 C26 H26A . . 108.0 ?
P1 C26 H26A . . 108.0 ?
C27 C26 H26B . . 108.0 ?
P1 C26 H26B . . 108.0 ?
H26A C26 H26B . . 107.3 ?
C28 C27 C26 . . 112.5(6) ?
C28 C27 H27A . . 109.1 ?
C26 C27 H27A . . 109.1 ?
C28 C27 H27B . . 109.1 ?
C26 C27 H27B . . 109.1 ?
H27A C27 H27B . . 107.8 ?
C27 C28 C29 . . 113.3(8) ?
C27 C28 H28A . . 108.9 ?
C29 C28 H28A . . 108.9 ?
C27 C28 H28B . . 108.9 ?
C29 C28 H28B . . 108.9 ?
H28A C28 H28B . . 107.7 ?
C28 C29 H29A . . 109.5 ?
C28 C29 H29B . . 109.5 ?
H29A C29 H29B . . 109.5 ?
C28 C29 H29C . . 109.5 ?
H29A C29 H29C . . 109.5 ?
H29B C29 H29C . . 109.5 ?
C31 C30 P1 . . 118.3(5) ?
C31 C30 H30A . . 107.7 ?
P1 C30 H30A . . 107.7 ?
C31 C30 H30B . . 107.7 ?
P1 C30 H30B . . 107.7 ?
H30A C30 H30B . . 107.1 ?
C32 C31 C30 . . 112.6(6) ?
C32 C31 H31A . . 109.1 ?
C30 C31 H31A . . 109.1 ?
C32 C31 H31B . . 109.1 ?
C30 C31 H31B . . 109.1 ?
H31A C31 H31B . . 107.8 ?
C33 C32 C31 . . 113.7(6) ?
C33 C32 H32A . . 108.8 ?
C31 C32 H32A . . 108.8 ?
C33 C32 H32B . . 108.8 ?
C31 C32 H32B . . 108.8 ?
H32A C32 H32B . . 107.7 ?
C32 C33 H33A . . 109.5 ?
C32 C33 H33B . . 109.5 ?
H33A C33 H33B . . 109.5 ?
C32 C33 H33C . . 109.5 ?
H33A C33 H33C . . 109.5 ?
H33B C33 H33C . . 109.5 ?
N8 C34 C35 . . 110.2(7) ?
N8 C34 H34 . . 124.9 ?
C35 C34 H34 . . 124.9 ?
C36 C35 C34 . . 105.4(7) ?
C36 C35 H35 . . 127.3 ?
C34 C35 H35 . . 127.3 ?
N9 C36 C35 . . 109.0(7) ?
N9 C36 H36 . . 125.5 ?
C35 C36 H36 . . 125.5 ?
N10 C37 C38 . . 109.9(6) ?
N10 C37 H37 . . 125.1 ?
C38 C37 H37 . . 125.1 ?
C39 C38 C37 . . 105.8(6) ?
C39 C38 H38 . . 127.1 ?
C37 C38 H38 . . 127.1 ?
N11 C39 C38 . . 107.7(6) ?
N11 C39 H39 . . 126.1 ?
C38 C39 H39 . . 126.1 ?
N12 C40 C41 . . 110.8(7) ?
N12 C40 H40 . . 124.6 ?
C41 C40 H40 . . 124.6 ?
C42 C41 C40 . . 104.6(8) ?
C42 C41 H41 . . 127.7 ?
C40 C41 H41 . . 127.7 ?
C41 C42 N13 . . 109.2(8) ?
C41 C42 H42 . . 125.4 ?
N13 C42 H42 . . 125.4 ?
C44 C43 C48 . . 118.2(7) ?
C44 C43 W2 . . 68.4(4) ?
C48 C43 W2 . . 124.4(5) ?
C44 C43 H43 . . 121.(4) ?
C48 C43 H43 . . 109.(4) ?
W2 C43 H43 . . 111.(4) ?
C43 C44 C45 . . 119.6(7) ?
C43 C44 W2 . . 74.0(4) ?
C45 C44 W2 . . 127.3(5) ?
C43 C44 H44 . . 110.4 ?
C45 C44 H44 . . 110.4 ?
W2 C44 H44 . . 110.4 ?
C44 C45 C50A . . 113.5(7) ?
C44 C45 C46 . . 110.0(7) ?
C50A C45 C46 . . 105.0(8) ?
C44 C45 C50 . . 106.8(10) ?
C46 C45 C50 . . 127.6(11) ?
C44 C45 H45 . . 103.2 ?
C46 C45 H45 . . 103.2 ?
C50 C45 H45 . . 103.2 ?
C44 C45 H45A . . 109.4 ?
C50A C45 H45A . . 109.4 ?
C46 C45 H45A . . 109.4 ?
C47 C46 C45 . . 115.0(7) ?
C47 C46 H46A . . 108.5 ?
C45 C46 H46A . . 108.5 ?
C47 C46 H46B . . 108.5 ?
C45 C46 H46B . . 108.5 ?
H46A C46 H46B . . 107.5 ?
C48 C47 C49 . . 122.4(10) ?
C48 C47 C46 . . 119.6(8) ?
C49 C47 C46 . . 118.1(8) ?
C47 C48 C43 . . 124.6(9) ?
C47 C48 H48 . . 117.7 ?
C43 C48 H48 . . 117.7 ?
F5 C49 F4 . . 108.0(9) ?
F5 C49 F6 . . 103.7(8) ?
F4 C49 F6 . . 106.0(8) ?
F5 C49 C47 . . 112.1(9) ?
F4 C49 C47 . . 114.6(8) ?
F6 C49 C47 . . 111.7(8) ?
C56 C55 P2 . . 116.8(5) ?
C56 C55 H55A . . 108.1 ?
P2 C55 H55A . . 108.1 ?
C56 C55 H55B . . 108.1 ?
P2 C55 H55B . . 108.1 ?
H55A C55 H55B . . 107.3 ?
C55 C56 C57 . . 113.6(7) ?
C55 C56 H56A . . 108.8 ?
C57 C56 H56A . . 108.8 ?
C55 C56 H56B . . 108.8 ?
C57 C56 H56B . . 108.8 ?
H56A C56 H56B . . 107.7 ?
C58 C57 C56 . . 113.2(8) ?
C58 C57 H57A . . 108.9 ?
C56 C57 H57A . . 108.9 ?
C58 C57 H57B . . 108.9 ?
C56 C57 H57B . . 108.9 ?
H57A C57 H57B . . 107.7 ?
C57 C58 H58A . . 109.5 ?
C57 C58 H58B . . 109.5 ?
H58A C58 H58B . . 109.5 ?
C57 C58 H58C . . 109.5 ?
H58A C58 H58C . . 109.5 ?
H58B C58 H58C . . 109.5 ?
C60 C59 P2 . . 115.6(5) ?
C60 C59 H59A . . 108.4 ?
P2 C59 H59A . . 108.4 ?
C60 C59 H59B . . 108.4 ?
P2 C59 H59B . . 108.4 ?
H59A C59 H59B . . 107.4 ?
C59 C60 C61 . . 114.8(7) ?
C59 C60 H60A . . 108.6 ?
C61 C60 H60A . . 108.6 ?
C59 C60 H60B . . 108.6 ?
C61 C60 H60B . . 108.6 ?
H60A C60 H60B . . 107.5 ?
C62 C61 C60 . . 108.1(11) ?
C62A C61 C60 . . 114.3(11) ?
C62 C61 H61A . . 110.1 ?
C60 C61 H61A . . 110.1 ?
C62 C61 H61B . . 110.1 ?
C60 C61 H61B . . 110.1 ?
H61A C61 H61B . . 108.4 ?
C62A C61 H61C . . 108.7 ?
C60 C61 H61C . . 108.7 ?
C62A C61 H61D . . 108.7 ?
C60 C61 H61D . . 108.7 ?
H61C C61 H61D . . 107.6 ?
C64 C63 P2 . . 120.5(6) ?
C64 C63 H63A . . 107.2 ?
P2 C63 H63A . . 107.2 ?
C64 C63 H63B . . 107.2 ?
P2 C63 H63B . . 107.2 ?
H63A C63 H63B . . 106.8 ?
C65A C64 C63 . . 125.0(14) ?
C63 C64 C65 . . 104.1(9) ?
C63 C64 H64A . . 110.9 ?
C65 C64 H64A . . 110.9 ?
C63 C64 H64B . . 110.9 ?
C65 C64 H64B . . 110.9 ?
H64A C64 H64B . . 109.0 ?
C65A C64 H64C . . 106.1 ?
C63 C64 H64C . . 106.1 ?
C65A C64 H64D . . 106.1 ?
C63 C64 H64D . . 106.1 ?
H64C C64 H64D . . 106.3 ?
O7 C67 C69 . . 121.2(8) ?
O7 C67 C68 . . 121.8(8) ?
C69 C67 C68 . . 117.0(7) ?
C67 C68 H68A . . 109.5 ?
C67 C68 H68B . . 109.5 ?
H68A C68 H68B . . 109.5 ?
C67 C68 H68C . . 109.5 ?
H68A C68 H68C . . 109.5 ?
H68B C68 H68C . . 109.5 ?
C67 C69 H69A . . 109.5 ?
C67 C69 H69B . . 109.5 ?
H69A C69 H69B . . 109.5 ?
C67 C69 H69C . . 109.5 ?
H69A C69 H69C . . 109.5 ?
H69B C69 H69C . . 109.5 ?
N6 B1 N4 . . 106.2(6) ?
N6 B1 N2 . . 108.1(6) ?
N4 B1 N2 . . 109.7(6) ?
N6 B1 H1A . . 113.(4) ?
N4 B1 H1A . . 111.(4) ?
N2 B1 H1A . . 109.(4) ?
N9 B2 N13 . . 109.4(6) ?
N9 B2 N11 . . 110.3(7) ?
N13 B2 N11 . . 106.9(6) ?
N9 B2 H2 . . 112.(3) ?
N13 B2 H2 . . 107.(3) ?
N11 B2 H2 . . 111.(3) ?
C53 O6 C54 . . 119.(2) ?
C51 C50 C53 . . 101.(2) ?
C51 C50 C52 . . 106.(3) ?
C53 C50 C52 . . 100.(2) ?
C51 C50 C45 . . 109.(2) ?
C53 C50 C45 . . 120.7(18) ?
C52 C50 C45 . . 117.8(17) ?
C50 C51 H51A . . 109.5 ?
C50 C51 H51B . . 109.5 ?
H51A C51 H51B . . 109.5 ?
C50 C51 H51C . . 109.5 ?
H51A C51 H51C . . 109.5 ?
H51B C51 H51C . . 109.5 ?
C50 C52 H52A . . 109.5 ?
C50 C52 H52B . . 109.5 ?
H52A C52 H52B . . 109.5 ?
C50 C52 H52C . . 109.5 ?
H52A C52 H52C . . 109.5 ?
H52B C52 H52C . . 109.5 ?
O5 C53 O6 . . 118.(3) ?
O5 C53 C50 . . 133.(3) ?
O6 C53 C50 . . 109.2(19) ?
O6 C54 H54A . . 109.5 ?
O6 C54 H54B . . 109.5 ?
H54A C54 H54B . . 109.5 ?
O6 C54 H54C . . 109.5 ?
H54A C54 H54C . . 109.5 ?
H54B C54 H54C . . 109.5 ?
C61 C62 H62A . . 109.5 ?
C61 C62 H62B . . 109.5 ?
H62A C62 H62B . . 109.5 ?
C61 C62 H62C . . 109.5 ?
H62A C62 H62C . . 109.5 ?
H62B C62 H62C . . 109.5 ?
C66 C65 C64 . . 113.7(14) ?
C66 C65 H65A . . 108.8 ?
C64 C65 H65A . . 108.8 ?
C66 C65 H65B . . 108.8 ?
C64 C65 H65B . . 108.8 ?
H65A C65 H65B . . 107.7 ?
C65 C66 H66A . . 109.5 ?
C65 C66 H66B . . 109.5 ?
H66A C66 H66B . . 109.5 ?
C65 C66 H66C . . 109.5 ?
H66A C66 H66C . . 109.5 ?
H66B C66 H66C . . 109.5 ?
C53A O6A C54A . . 116.2(10) ?
C53A C50A C51A . . 107.7(10) ?
C53A C50A C52A . . 106.0(10) ?
C51A C50A C52A . . 111.3(12) ?
C53A C50A C45 . . 100.4(9) ?
C51A C50A C45 . . 117.8(10) ?
C52A C50A C45 . . 112.4(9) ?
C50A C51A H51D . . 109.5 ?
C50A C51A H51E . . 109.5 ?
H51D C51A H51E . . 109.5 ?
C50A C51A H51F . . 109.5 ?
H51D C51A H51F . . 109.5 ?
H51E C51A H51F . . 109.5 ?
C50A C52A H52D . . 109.5 ?
C50A C52A H52E . . 109.5 ?
H52D C52A H52E . . 109.5 ?
C50A C52A H52F . . 109.5 ?
H52D C52A H52F . . 109.5 ?
H52E C52A H52F . . 109.5 ?
O5A C53A O6A . . 118.6(15) ?
O5A C53A C50A . . 129.1(13) ?
O6A C53A C50A . . 112.3(11) ?
O6A C54A H54D . . 109.5 ?
O6A C54A H54E . . 109.5 ?
H54D C54A H54E . . 109.5 ?
O6A C54A H54F . . 109.5 ?
H54D C54A H54F . . 109.5 ?
H54E C54A H54F . . 109.5 ?
C61 C62A H62D . . 109.5 ?
C61 C62A H62E . . 109.5 ?
H62D C62A H62E . . 109.5 ?
C61 C62A H62F . . 109.5 ?
H62D C62A H62F . . 109.5 ?
H62E C62A H62F . . 109.5 ?
C66A C65A C64 . . 108.6(18) ?
C66A C65A H65C . . 110.0 ?
C64 C65A H65C . . 110.0 ?
C66A C65A H65D . . 110.0 ?
C64 C65A H65D . . 110.0 ?
H65C C65A H65D . . 108.3 ?
C65A C66A H66D . . 109.5 ?
C65A C66A H66E . . 109.5 ?
H66D C66A H66E . . 109.5 ?
C65A C66A H66F . . 109.5 ?
H66D C66A H66F . . 109.5 ?
H66E C66A H66F . . 109.5 ?

loop_
_geom_bond_atom_site_label_1
_geom_bond_atom_site_label_2
_geom_bond_site_symmetry_2
_geom_bond_distance
_geom_bond_publ_flag
W1 N7 . 1.761(6) ?
W1 C11 . 2.208(6) ?
W1 N3 . 2.210(5) ?
W1 N5 . 2.232(6) ?
W1 C10 . 2.258(7) ?
W1 N1 . 2.269(5) ?
W1 P1 . 2.542(2) ?
W2 N14 . 1.759(6) ?
W2 C44 . 2.189(7) ?
W2 N10 . 2.210(5) ?
W2 N12 . 2.234(6) ?
W2 C43 . 2.263(7) ?
W2 N8 . 2.271(5) ?
W2 P2 . 2.533(2) ?
P1 C26 . 1.824(7) ?
P1 C30 . 1.835(7) ?
P1 C22 . 1.847(7) ?
P2 C55 . 1.838(7) ?
P2 C63 . 1.840(8) ?
P2 C59 . 1.846(8) ?
F1 C16 . 1.341(10) ?
F2 C16 . 1.358(9) ?
F3 C16 . 1.354(9) ?
F4 C49 . 1.344(11) ?
F5 C49 . 1.332(11) ?
F6 C49 . 1.371(10) ?
O1 N7 . 1.242(6) ?
O2 C20 . 1.200(8) ?
O3 C20 . 1.359(9) ?
O3 C21 . 1.441(9) ?
O4 N14 . 1.232(6) ?
O7 C67 . 1.221(9) ?
N1 C1 . 1.352(8) ?
N1 N2 . 1.366(7) ?
N2 C3 . 1.335(8) ?
N2 B1 . 1.548(10) ?
N3 C4 . 1.343(8) ?
N3 N4 . 1.369(7) ?
N4 C6 . 1.348(8) ?
N4 B1 . 1.543(10) ?
N5 C7 . 1.331(8) ?
N5 N6 . 1.383(7) ?
N6 C9 . 1.331(8) ?
N6 B1 . 1.533(10) ?
N8 C34 . 1.345(9) ?
N8 N9 . 1.368(8) ?
N9 C36 . 1.352(9) ?
N9 B2 . 1.527(11) ?
N10 C37 . 1.340(8) ?
N10 N11 . 1.360(7) ?
N11 C39 . 1.346(8) ?
N11 B2 . 1.539(9) ?
N12 C40 . 1.316(9) ?
N12 N13 . 1.386(8) ?
N13 C42 . 1.355(9) ?
N13 B2 . 1.531(10) ?
C1 C2 . 1.377(9) ?
C1 H1 . 0.95 ?
C2 C3 . 1.359(9) ?
C2 H2A . 0.95 ?
C3 H3 . 0.95 ?
C4 C5 . 1.369(9) ?
C4 H4 . 0.95 ?
C5 C6 . 1.384(10) ?
C5 H5 . 0.95 ?
C6 H6 . 0.95 ?
C7 C8 . 1.384(10) ?
C7 H7 . 0.95 ?
C8 C9 . 1.368(10) ?
C8 H8 . 0.95 ?
C9 H9 . 0.95 ?
C10 C15 . 1.448(10) ?
C10 C11 . 1.458(10) ?
C10 H10 . 0.93(6) ?
C11 C12 . 1.538(9) ?
C11 H11 . 1.0 ?
C12 C13 . 1.539(10) ?
C12 C17 . 1.592(9) ?
C12 H12 . 1.0 ?
C13 C14 . 1.495(10) ?
C13 H13A . 0.99 ?
C13 H13B . 0.99 ?
C14 C15 . 1.328(9) ?
C14 C16 . 1.469(10) ?
C15 H15 . 0.95 ?
C17 C20 . 1.520(11) ?
C17 C18 . 1.525(10) ?
C17 C19 . 1.547(10) ?
C18 H18A . 0.98 ?
C18 H18B . 0.98 ?
C18 H18C . 0.98 ?
C19 H19A . 0.98 ?
C19 H19B . 0.98 ?
C19 H19C . 0.98 ?
C21 H21A . 0.98 ?
C21 H21B . 0.98 ?
C21 H21C . 0.98 ?
C22 C23 . 1.512(9) ?
C22 H22A . 0.99 ?
C22 H22B . 0.99 ?
C23 C24 . 1.496(9) ?
C23 H23A . 0.99 ?
C23 H23B . 0.99 ?
C24 C25 . 1.530(10) ?
C24 H24A . 0.99 ?
C24 H24B . 0.99 ?
C25 H25A . 0.98 ?
C25 H25B . 0.98 ?
C25 H25C . 0.98 ?
C26 C27 . 1.532(9) ?
C26 H26A . 0.99 ?
C26 H26B . 0.99 ?
C27 C28 . 1.501(10) ?
C27 H27A . 0.99 ?
C27 H27B . 0.99 ?
C28 C29 . 1.516(11) ?
C28 H28A . 0.99 ?
C28 H28B . 0.99 ?
C29 H29A . 0.98 ?
C29 H29B . 0.98 ?
C29 H29C . 0.98 ?
C30 C31 . 1.531(9) ?
C30 H30A . 0.99 ?
C30 H30B . 0.99 ?
C31 C32 . 1.511(9) ?
C31 H31A . 0.99 ?
C31 H31B . 0.99 ?
C32 C33 . 1.510(10) ?
C32 H32A . 0.99 ?
C32 H32B . 0.99 ?
C33 H33A . 0.98 ?
C33 H33B . 0.98 ?
C33 H33C . 0.98 ?
C34 C35 . 1.391(10) ?
C34 H34 . 0.95 ?
C35 C36 . 1.359(11) ?
C35 H35 . 0.95 ?
C36 H36 . 0.95 ?
C37 C38 . 1.388(9) ?
C37 H37 . 0.95 ?
C38 C39 . 1.376(9) ?
C38 H38 . 0.95 ?
C39 H39 . 0.95 ?
C40 C41 . 1.424(11) ?
C40 H40 . 0.95 ?
C41 C42 . 1.355(11) ?
C41 H41 . 0.95 ?
C42 H42 . 0.95 ?
C43 C44 . 1.439(10) ?
C43 C48 . 1.468(11) ?
C43 H43 . 1.12(7) ?
C44 C45 . 1.531(10) ?
C44 H44 . 1.0 ?
C45 C50A . 1.562(11) ?
C45 C46 . 1.583(12) ?
C45 C50 . 1.589(17) ?
C45 H45 . 1.0 ?
C45 H45A . 1.0 ?
C46 C47 . 1.480(12) ?
C46 H46A . 0.99 ?
C46 H46B . 0.99 ?
C47 C48 . 1.316(11) ?
C47 C49 . 1.475(12) ?
C48 H48 . 0.95 ?
C55 C56 . 1.503(10) ?
C55 H55A . 0.99 ?
C55 H55B . 0.99 ?
C56 C57 . 1.528(10) ?
C56 H56A . 0.99 ?
C56 H56B . 0.99 ?
C57 C58 . 1.510(12) ?
C57 H57A . 0.99 ?
C57 H57B . 0.99 ?
C58 H58A . 0.98 ?
C58 H58B . 0.98 ?
C58 H58C . 0.98 ?
C59 C60 . 1.514(10) ?
C59 H59A . 0.99 ?
C59 H59B . 0.99 ?
C60 C61 . 1.524(11) ?
C60 H60A . 0.99 ?
C60 H60B . 0.99 ?
C61 C62 . 1.494(17) ?
C61 C62A . 1.50(2) ?
C61 H61A . 0.99 ?
C61 H61B . 0.99 ?
C61 H61C . 0.99 ?
C61 H61D . 0.99 ?
C63 C64 . 1.503(10) ?
C63 H63A . 0.99 ?
C63 H63B . 0.99 ?
C64 C65A . 1.496(15) ?
C64 C65 . 1.530(13) ?
C64 H64A . 0.99 ?
C64 H64B . 0.99 ?
C64 H64C . 0.99 ?
C64 H64D . 0.99 ?
C67 C69 . 1.485(11) ?
C67 C68 . 1.495(10) ?
C68 H68A . 0.98 ?
C68 H68B . 0.98 ?
C68 H68C . 0.98 ?
C69 H69A . 0.98 ?
C69 H69B . 0.98 ?
C69 H69C . 0.98 ?
B1 H1A . 1.01(7) ?
B2 H2 . 1.19(6) ?
O5 C53 . 1.22(2) ?
O6 C53 . 1.393(18) ?
O6 C54 . 1.44(3) ?
C50 C51 . 1.538(17) ?
C50 C53 . 1.55(2) ?
C50 C52 . 1.549(16) ?
C51 H51A . 0.98 ?
C51 H51B . 0.98 ?
C51 H51C . 0.98 ?
C52 H52A . 0.98 ?
C52 H52B . 0.98 ?
C52 H52C . 0.98 ?
C54 H54A . 0.98 ?
C54 H54B . 0.98 ?
C54 H54C . 0.98 ?
C62 H62A . 0.98 ?
C62 H62B . 0.98 ?
C62 H62C . 0.98 ?
C65 C66 . 1.428(13) ?
C65 H65A . 0.99 ?
C65 H65B . 0.99 ?
C66 H66A . 0.98 ?
C66 H66B . 0.98 ?
C66 H66C . 0.98 ?
O5A C53A . 1.211(15) ?
O6A C53A . 1.379(12) ?
O6A C54A . 1.444(13) ?
C50A C53A . 1.514(17) ?
C50A C51A . 1.534(13) ?
C50A C52A . 1.542(12) ?
C51A H51D . 0.98 ?
C51A H51E . 0.98 ?
C51A H51F . 0.98 ?
C52A H52D . 0.98 ?
C52A H52E . 0.98 ?
C52A H52F . 0.98 ?
C54A H54D . 0.98 ?
C54A H54E . 0.98 ?
C54A H54F . 0.98 ?
C62A H62D . 0.98 ?
C62A H62E . 0.98 ?
C62A H62F . 0.98 ?
C65A C66A . 1.417(15) ?
C65A H65C . 0.99 ?
C65A H65D . 0.99 ?
C66A H66D . 0.98 ?
C66A H66E . 0.98 ?
C66A H66F . 0.98 ?

loop_
_geom_torsion_atom_site_label_1
_geom_torsion_atom_site_label_2
_geom_torsion_atom_site_label_3
_geom_torsion_atom_site_label_4
_geom_torsion_site_symmetry_1
_geom_torsion_site_symmetry_2
_geom_torsion_site_symmetry_3
_geom_torsion_site_symmetry_4
_geom_torsion
_geom_torsion_publ_flag
C1 N1 N2 C3 . . . . -0.5(7) ?
W1 N1 N2 C3 . . . . -172.2(4) ?
C1 N1 N2 B1 . . . . -172.1(6) ?
W1 N1 N2 B1 . . . . 16.3(8) ?
C4 N3 N4 C6 . . . . 0.3(7) ?
W1 N3 N4 C6 . . . . -171.1(5) ?
C4 N3 N4 B1 . . . . 167.0(6) ?
W1 N3 N4 B1 . . . . -4.4(8) ?
C7 N5 N6 C9 . . . . -0.3(7) ?
W1 N5 N6 C9 . . . . -178.8(4) ?
C7 N5 N6 B1 . . . . -175.2(6) ?
W1 N5 N6 B1 . . . . 6.2(7) ?
C34 N8 N9 C36 . . . . -1.6(8) ?
W2 N8 N9 C36 . . . . 177.0(5) ?
C34 N8 N9 B2 . . . . 174.3(6) ?
W2 N8 N9 B2 . . . . -7.1(8) ?
C37 N10 N11 C39 . . . . 0.4(8) ?
W2 N10 N11 C39 . . . . 178.3(4) ?
C37 N10 N11 B2 . . . . -167.3(6) ?
W2 N10 N11 B2 . . . . 10.6(8) ?
C40 N12 N13 C42 . . . . -0.6(8) ?
W2 N12 N13 C42 . . . . 178.9(5) ?
C40 N12 N13 B2 . . . . 172.0(6) ?
W2 N12 N13 B2 . . . . -8.5(8) ?
N2 N1 C1 C2 . . . . 0.8(7) ?
W1 N1 C1 C2 . . . . 170.5(5) ?
N1 C1 C2 C3 . . . . -0.7(8) ?
N1 N2 C3 C2 . . . . 0.1(8) ?
B1 N2 C3 C2 . . . . 170.9(6) ?
C1 C2 C3 N2 . . . . 0.4(8) ?
N4 N3 C4 C5 . . . . 0.1(8) ?
W1 N3 C4 C5 . . . . 170.7(5) ?
N3 C4 C5 C6 . . . . -0.5(9) ?
N3 N4 C6 C5 . . . . -0.6(8) ?
B1 N4 C6 C5 . . . . -165.6(7) ?
C4 C5 C6 N4 . . . . 0.7(8) ?
N6 N5 C7 C8 . . . . -0.1(7) ?
W1 N5 C7 C8 . . . . 178.2(4) ?
N5 C7 C8 C9 . . . . 0.5(8) ?
N5 N6 C9 C8 . . . . 0.6(7) ?
B1 N6 C9 C8 . . . . 174.9(6) ?
C7 C8 C9 N6 . . . . -0.7(7) ?
C15 C10 C11 C12 . . . . 10.5(9) ?
W1 C10 C11 C12 . . . . 122.7(5) ?
C15 C10 C11 W1 . . . . -112.2(6) ?
C10 C11 C12 C13 . . . . -33.7(8) ?
W1 C11 C12 C13 . . . . 55.4(7) ?
C10 C11 C12 C17 . . . . 91.5(7) ?
W1 C11 C12 C17 . . . . -179.5(5) ?
C11 C12 C13 C14 . . . . 40.7(8) ?
C17 C12 C13 C14 . . . . -82.9(7) ?
C12 C13 C14 C15 . . . . -26.5(9) ?
C12 C13 C14 C16 . . . . 155.1(6) ?
C16 C14 C15 C10 . . . . 179.3(6) ?
C13 C14 C15 C10 . . . . 1.0(10) ?
C11 C10 C15 C14 . . . . 7.6(10) ?
W1 C10 C15 C14 . . . . -72.9(8) ?
C15 C14 C16 F1 . . . . -7.0(10) ?
C13 C14 C16 F1 . . . . 171.4(6) ?
C15 C14 C16 F3 . . . . 115.7(8) ?
C13 C14 C16 F3 . . . . -65.9(9) ?
C15 C14 C16 F2 . . . . -127.9(8) ?
C13 C14 C16 F2 . . . . 50.5(9) ?
C11 C12 C17 C20 . . . . 68.7(7) ?
C13 C12 C17 C20 . . . . -167.0(6) ?
C11 C12 C17 C18 . . . . -52.8(8) ?
C13 C12 C17 C18 . . . . 71.4(8) ?
C11 C12 C17 C19 . . . . -175.7(6) ?
C13 C12 C17 C19 . . . . -51.5(8) ?
C21 O3 C20 O2 . . . . -1.2(10) ?
C21 O3 C20 C17 . . . . 176.8(6) ?
C18 C17 C20 O2 . . . . 2.7(10) ?
C19 C17 C20 O2 . . . . 118.9(8) ?
C12 C17 C20 O2 . . . . -122.7(7) ?
C18 C17 C20 O3 . . . . -175.1(6) ?
C19 C17 C20 O3 . . . . -59.0(7) ?
C12 C17 C20 O3 . . . . 59.4(8) ?
C26 P1 C22 C23 . . . . -169.3(5) ?
C30 P1 C22 C23 . . . . -63.3(6) ?
W1 P1 C22 C23 . . . . 64.3(5) ?
P1 C22 C23 C24 . . . . -171.5(5) ?
C22 C23 C24 C25 . . . . -176.5(6) ?
C30 P1 C26 C27 . . . . -155.6(6) ?
C22 P1 C26 C27 . . . . -50.0(6) ?
W1 P1 C26 C27 . . . . 76.7(6) ?
P1 C26 C27 C28 . . . . -179.0(6) ?
C26 C27 C28 C29 . . . . -176.5(8) ?
C26 P1 C30 C31 . . . . 66.5(6) ?
C22 P1 C30 C31 . . . . -39.8(6) ?
W1 P1 C30 C31 . . . . -166.8(5) ?
P1 C30 C31 C32 . . . . 178.3(5) ?
C30 C31 C32 C33 . . . . -172.4(6) ?
N9 N8 C34 C35 . . . . 1.3(9) ?
W2 N8 C34 C35 . . . . -177.0(5) ?
N8 C34 C35 C36 . . . . -0.6(10) ?
N8 N9 C36 C35 . . . . 1.3(9) ?
B2 N9 C36 C35 . . . . -174.2(8) ?
C34 C35 C36 N9 . . . . -0.5(10) ?
N11 N10 C37 C38 . . . . -1.0(8) ?
W2 N10 C37 C38 . . . . -178.6(5) ?
N10 C37 C38 C39 . . . . 1.1(8) ?
N10 N11 C39 C38 . . . . 0.3(8) ?
B2 N11 C39 C38 . . . . 166.2(7) ?
C37 C38 C39 N11 . . . . -0.8(8) ?
N13 N12 C40 C41 . . . . -0.2(8) ?
W2 N12 C40 C41 . . . . -179.6(5) ?
N12 C40 C41 C42 . . . . 0.9(9) ?
C40 C41 C42 N13 . . . . -1.3(9) ?
N12 N13 C42 C41 . . . . 1.3(9) ?
B2 N13 C42 C41 . . . . -170.4(7) ?
C48 C43 C44 C45 . . . . -5.7(9) ?
W2 C43 C44 C45 . . . . -124.2(6) ?
C48 C43 C44 W2 . . . . 118.5(6) ?
C43 C44 C45 C50A . . . . -87.5(10) ?
W2 C44 C45 C50A . . . . -179.3(7) ?
C43 C44 C45 C46 . . . . 29.9(9) ?
W2 C44 C45 C46 . . . . -61.9(9) ?
C43 C44 C45 C50 . . . . -112.2(12) ?
W2 C44 C45 C50 . . . . 156.0(11) ?
C44 C45 C46 C47 . . . . -41.7(9) ?
C50A C45 C46 C47 . . . . 80.9(9) ?
C50 C45 C46 C47 . . . . 90.4(14) ?
C45 C46 C47 C48 . . . . 30.2(11) ?
C45 C46 C47 C49 . . . . -148.2(7) ?
C49 C47 C48 C43 . . . . 175.1(7) ?
C46 C47 C48 C43 . . . . -3.2(12) ?
C44 C43 C48 C47 . . . . -10.2(11) ?
W2 C43 C48 C47 . . . . 71.8(10) ?
C48 C47 C49 F5 . . . . -109.2(11) ?
C46 C47 C49 F5 . . . . 69.2(11) ?
C48 C47 C49 F4 . . . . 14.4(13) ?
C46 C47 C49 F4 . . . . -167.3(8) ?
C48 C47 C49 F6 . . . . 135.0(9) ?
C46 C47 C49 F6 . . . . -46.7(12) ?
C63 P2 C55 C56 . . . . -63.4(7) ?
C59 P2 C55 C56 . . . . -167.8(6) ?
W2 P2 C55 C56 . . . . 68.0(6) ?
P2 C55 C56 C57 . . . . 178.6(6) ?
C55 C56 C57 C58 . . . . 179.1(7) ?
C55 P2 C59 C60 . . . . 171.8(6) ?
C63 P2 C59 C60 . . . . 65.1(7) ?
W2 P2 C59 C60 . . . . -65.4(6) ?
P2 C59 C60 C61 . . . . 179.9(6) ?
C59 C60 C61 C62 . . . . 70.0(11) ?
C59 C60 C61 C62A . . . . 172.9(11) ?
C55 P2 C63 C64 . . . . -53.5(8) ?
C59 P2 C63 C64 . . . . 49.2(7) ?
W2 P2 C63 C64 . . . . 177.9(6) ?
P2 C63 C64 C65A . . . . 158.8(14) ?
P2 C63 C64 C65 . . . . -178.4(11) ?
C9 N6 B1 N4 . . . . -117.9(7) ?
N5 N6 B1 N4 . . . . 55.9(7) ?
C9 N6 B1 N2 . . . . 124.4(7) ?
N5 N6 B1 N2 . . . . -61.8(8) ?
C6 N4 B1 N6 . . . . 106.6(8) ?
N3 N4 B1 N6 . . . . -57.2(8) ?
C6 N4 B1 N2 . . . . -136.9(7) ?
N3 N4 B1 N2 . . . . 59.4(8) ?
C3 N2 B1 N6 . . . . -121.6(7) ?
N1 N2 B1 N6 . . . . 48.3(8) ?
C3 N2 B1 N4 . . . . 123.0(7) ?
N1 N2 B1 N4 . . . . -67.1(8) ?
C36 N9 B2 N13 . . . . 120.2(8) ?
N8 N9 B2 N13 . . . . -54.8(8) ?
C36 N9 B2 N11 . . . . -122.5(8) ?
N8 N9 B2 N11 . . . . 62.5(8) ?
C42 N13 B2 N9 . . . . -124.5(8) ?
N12 N13 B2 N9 . . . . 64.6(8) ?
C42 N13 B2 N11 . . . . 116.1(8) ?
N12 N13 B2 N11 . . . . -54.8(9) ?
C39 N11 B2 N9 . . . . 130.2(8) ?
N10 N11 B2 N9 . . . . -64.9(8) ?
C39 N11 B2 N13 . . . . -111.0(8) ?
N10 N11 B2 N13 . . . . 54.0(9) ?
C44 C45 C50 C51 . . . . 76.(3) ?
C46 C45 C50 C51 . . . . -57.(3) ?
C44 C45 C50 C53 . . . . -41.(2) ?
C46 C45 C50 C53 . . . . -174.2(15) ?
C44 C45 C50 C52 . . . . -163.(2) ?
C46 C45 C50 C52 . . . . 63.(3) ?
C54 O6 C53 O5 . . . . -2.(4) ?
C54 O6 C53 C50 . . . . 173.(2) ?
C51 C50 C53 O5 . . . . -4.(4) ?
C52 C50 C53 O5 . . . . -113.(4) ?
C45 C50 C53 O5 . . . . 117.(3) ?
C51 C50 C53 O6 . . . . -179.(3) ?
C52 C50 C53 O6 . . . . 73.(2) ?
C45 C50 C53 O6 . . . . -58.(3) ?
C63 C64 C65 C66 . . . . -178.0(17) ?
C44 C45 C50A C53A . . . . -73.5(10) ?
C46 C45 C50A C53A . . . . 166.2(8) ?
C44 C45 C50A C51A . . . . 43.0(15) ?
C46 C45 C50A C51A . . . . -77.3(13) ?
C44 C45 C50A C52A . . . . 174.2(10) ?
C46 C45 C50A C52A . . . . 53.9(12) ?
C54A O6A C53A O5A . . . . 2.9(18) ?
C54A O6A C53A C50A . . . . -178.4(10) ?
C51A C50A C53A O5A . . . . -4.7(19) ?
C52A C50A C53A O5A . . . . -123.9(15) ?
C45 C50A C53A O5A . . . . 119.0(15) ?
C51A C50A C53A O6A . . . . 176.7(11) ?
C52A C50A C53A O6A . . . . 57.5(12) ?
C45 C50A C53A O6A . . . . -59.6(11) ?
C63 C64 C65A C66A . . . . 53.(3) ?
